data_7021659
loop_
_publ_author_name
'Ji, Wenbin'
'Hu, Hailiang'
'Zhang, Weisong'
'Huang, Hui'
'He, Xiaodie'
'Han, Xiao'
'Zhao, Fangfang'
'Liu, Yang'
'Kang, Zhenhui'

_publ_section_title
;
 Indium(iii)-dicarboxylic microporous frameworks with high adsorption
 selectivity for CO2 over N2.
;
_journal_issue 30
_journal_name_full 'Dalton transactions (Cambridge, England : 2003)'
_journal_page_first 10690
_journal_page_last 10693
_journal_paper_doi 10.1039/c3dt50822f
_journal_volume 42
_journal_year 2013
_chemical_formula_moiety In(C8H4O4)2
_chemical_formula_sum 'C16 H8 In O8'
_chemical_formula_weight 443.04
_chemical_name_systematic
;
?
;
_space_group_IT_number 180
_symmetry_cell_setting hexagonal
_symmetry_space_group_name_Hall 'P 62 2 (0 0 4)'
_symmetry_space_group_name_H-M 'P 62 2 2'
_atom_sites_solution_hydrogens geom
_atom_sites_solution_primary direct
_atom_sites_solution_secondary difmap
_audit_creation_method SHELXL-97
_cell_angle_alpha 90.00
_cell_angle_beta 90.00
_cell_angle_gamma 120.00
_cell_formula_units_Z 3
_cell_length_a 14.682(6)
_cell_length_b 14.682(6)
_cell_length_c 12.178(7)
_cell_measurement_reflns_used 2001
_cell_measurement_temperature 120
_cell_measurement_theta_max 22.957
_cell_measurement_theta_min 2.775
_cell_volume 2273.4(19)
_computing_cell_refinement 'Bruker SAINT'
_computing_data_collection 'Bruker APEX2'
_computing_data_reduction 'Bruker SAINT'
_computing_molecular_graphics 'Bruker SHELXTL'
_computing_publication_material 'Bruker SHELXTL'
_computing_structure_refinement 'SHELXL-97 (Sheldrick, 1997)'
_computing_structure_solution 'SHELXS-97 (Sheldrick, 1990)'
_diffrn_ambient_temperature 120
_diffrn_measured_fraction_theta_full 0.991
_diffrn_measured_fraction_theta_max 0.991
_diffrn_measurement_device_type 'Bruker APEX-II CCD'
_diffrn_measurement_method '\f and \w scans'
_diffrn_radiation_monochromator graphite
_diffrn_radiation_source 'fine-focus sealed tube'
_diffrn_radiation_type MoK\a
_diffrn_radiation_wavelength 0.71073
_diffrn_reflns_av_R_equivalents 0.0961
_diffrn_reflns_av_sigmaI/netI 0.0561
_diffrn_reflns_limit_h_max 19
_diffrn_reflns_limit_h_min -13
_diffrn_reflns_limit_k_max 17
_diffrn_reflns_limit_k_min -19
_diffrn_reflns_limit_l_max 14
_diffrn_reflns_limit_l_min -16
_diffrn_reflns_number 15247
_diffrn_reflns_theta_full 28.42
_diffrn_reflns_theta_max 28.42
_diffrn_reflns_theta_min 2.32
_exptl_absorpt_coefficient_mu 0.802
_exptl_absorpt_correction_T_max 0.9386
_exptl_absorpt_correction_T_min 0.7948
_exptl_absorpt_correction_type multi-scan
_exptl_absorpt_process_details '(SADABS; Sheldrick, 2003)'
_exptl_crystal_colour colorless
_exptl_crystal_density_diffrn 0.971
_exptl_crystal_density_method 'not measured'
_exptl_crystal_description block
_exptl_crystal_F_000 651
_exptl_crystal_size_max 0.30
_exptl_crystal_size_mid 0.08
_exptl_crystal_size_min 0.08
_platon_squeeze_details
;
;
_refine_diff_density_max 0.632
_refine_diff_density_min -0.465
_refine_diff_density_rms 0.091
_refine_ls_abs_structure_details 'Flack H D (1983), Acta Cryst. A39, 876-881'
_refine_ls_abs_structure_Flack 0.90(9)
_refine_ls_extinction_method none
_refine_ls_goodness_of_fit_ref 0.901
_refine_ls_hydrogen_treatment constr
_refine_ls_matrix_type full
_refine_ls_number_parameters 58
_refine_ls_number_reflns 1906
_refine_ls_number_restraints 0
_refine_ls_restrained_S_all 0.901
_refine_ls_R_factor_all 0.0539
_refine_ls_R_factor_gt 0.0416
_refine_ls_shift/su_max 0.000
_refine_ls_shift/su_mean 0.000
_refine_ls_structure_factor_coef Fsqd
_refine_ls_weighting_details 'calc w=1/[\s^2^(Fo^2^)+(0.1000P)^2^+0.0000P] where P=(Fo^2^+2Fc^2^)/3'
_refine_ls_weighting_scheme calc
_refine_ls_wR_factor_gt 0.1270
_refine_ls_wR_factor_ref 0.1325
_reflns_number_gt 1592
_reflns_number_total 1906
_reflns_threshold_expression >2sigma(I)
_cod_data_source_file c3dt50822f.txt
_cod_data_source_block 2
_cod_database_code 7021659

loop_
_symmetry_equiv_pos_as_xyz
'x, y, z'
'x-y, x, z+1/3'
'-y, x-y, z+2/3'
'-x, -y, z'
'-x+y, -x, z+1/3'
'y, -x+y, z+2/3'
'-y, -x, -z+2/3'
'x-y, -y, -z'
'x, x-y, -z+1/3'
'y, x, -z+2/3'
'-x+y, y, -z'
'-x, -x+y, -z+1/3'

loop_
_atom_site_label
_atom_site_type_symbol
_atom_site_fract_x
_atom_site_fract_y
_atom_site_fract_z
_atom_site_U_iso_or_equiv
_atom_site_adp_type
_atom_site_occupancy
_atom_site_symmetry_multiplicity
_atom_site_calc_flag
_atom_site_refinement_flags
In1 In 0.5000 0.5000 -0.1667 0.02492(18) Uani 1 4 d S
O1 O 0.4194(4) 0.3490(3) -0.0672(3) 0.0441(9) Uani 1 1 d .
O2 O 0.5872(3) 0.4584(3) -0.0416(3) 0.0414(10) Uani 1 1 d .
C1 C 0.4079(5) 0.2320(5) 0.1221(4) 0.0452(14) Uani 1 1 d .
H1 H 0.3449 0.2194 0.0906 0.054 Uiso 1 1 calc R
C2 C 0.5059(5) 0.3102(4) 0.0779(3) 0.0361(10) Uani 1 1 d .
C3 C 0.5980(5) 0.3281(4) 0.1227(4) 0.0389(13) Uani 1 1 d .
H3 H 0.6614 0.3801 0.0936 0.047 Uiso 1 1 calc R
C4 C 0.5065(5) 0.3776(4) -0.0171(3) 0.0379(11) Uani 1 1 d .

loop_
_atom_site_aniso_label
_atom_site_aniso_U_11
_atom_site_aniso_U_22
_atom_site_aniso_U_33
_atom_site_aniso_U_23
_atom_site_aniso_U_13
_atom_site_aniso_U_12
In1 0.0310(3) 0.0310(3) 0.0167(2) 0.000 0.000 0.0184(3)
O1 0.060(3) 0.058(2) 0.0314(17) 0.0179(16) 0.0067(19) 0.042(2)
O2 0.050(2) 0.041(2) 0.0300(17) 0.0126(14) -0.0013(15) 0.0198(19)
C1 0.061(4) 0.049(3) 0.030(2) 0.009(2) -0.003(3) 0.031(3)
C2 0.058(3) 0.039(3) 0.0190(18) 0.0036(19) 0.001(2) 0.031(3)
C3 0.049(3) 0.044(3) 0.026(2) 0.006(2) 0.000(2) 0.025(2)
C4 0.058(3) 0.048(3) 0.023(2) 0.001(2) -0.002(3) 0.037(3)

loop_
_atom_type_symbol
_atom_type_description
_atom_type_scat_dispersion_real
_atom_type_scat_dispersion_imag
_atom_type_scat_source
C C 0.0033 0.0016 'International Tables Vol C Tables 4.2.6.8 and 6.1.1.4'
H H 0.0000 0.0000 'International Tables Vol C Tables 4.2.6.8 and 6.1.1.4'
In In -0.7276 1.3100 'International Tables Vol C Tables 4.2.6.8 and 6.1.1.4'
O O 0.0106 0.0060 'International Tables Vol C Tables 4.2.6.8 and 6.1.1.4'

loop_
_geom_angle_atom_site_label_1
_geom_angle_atom_site_label_2
_geom_angle_atom_site_label_3
_geom_angle
_geom_angle_site_symmetry_1
_geom_angle_site_symmetry_3
O2 In1 O2 95.3(2) 7_664 10_554
O2 In1 O2 87.17(19) 7_664 .
O2 In1 O2 162.98(19) 10_554 .
O2 In1 O2 162.98(19) 7_664 4_665
O2 In1 O2 87.17(19) 10_554 4_665
O2 In1 O2 95.3(2) . 4_665
O2 In1 O1 79.35(14) 7_664 10_554
O2 In1 O1 57.75(14) 10_554 10_554
O2 In1 O1 139.05(15) . 10_554
O2 In1 O1 87.89(15) 4_665 10_554
O2 In1 O1 57.75(14) 7_664 7_664
O2 In1 O1 79.35(14) 10_554 7_664
O2 In1 O1 87.89(15) . 7_664
O2 In1 O1 139.05(15) 4_665 7_664
O1 In1 O1 115.51(19) 10_554 7_664
O2 In1 O1 139.05(15) 7_664 4_665
O2 In1 O1 87.89(15) 10_554 4_665
O2 In1 O1 79.35(14) . 4_665
O2 In1 O1 57.75(14) 4_665 4_665
O1 In1 O1 133.6(2) 10_554 4_665
O1 In1 O1 83.1(2) 7_664 4_665
O2 In1 O1 87.89(15) 7_664 .
O2 In1 O1 139.05(15) 10_554 .
O2 In1 O1 57.75(14) . .
O2 In1 O1 79.35(14) 4_665 .
O1 In1 O1 83.1(2) 10_554 .
O1 In1 O1 133.6(2) 7_664 .
O1 In1 O1 115.51(19) 4_665 .
O2 In1 C4 86.34(14) 7_664 10_554
O2 In1 C4 28.12(17) 10_554 10_554
O2 In1 C4 168.26(17) . 10_554
O2 In1 C4 88.09(14) 4_665 10_554
O1 In1 C4 29.65(17) 10_554 10_554
O1 In1 C4 96.87(15) 7_664 10_554
O1 In1 C4 111.81(17) 4_665 10_554
O1 In1 C4 112.20(18) . 10_554
O2 In1 C4 28.12(17) 7_664 7_664
O2 In1 C4 86.34(14) 10_554 7_664
O2 In1 C4 88.09(14) . 7_664
O2 In1 C4 168.26(17) 4_665 7_664
O1 In1 C4 96.87(15) 10_554 7_664
O1 In1 C4 29.65(17) 7_664 7_664
O1 In1 C4 112.20(18) 4_665 7_664
O1 In1 C4 111.81(17) . 7_664
C4 In1 C4 90.8(2) 10_554 7_664
O2 In1 C4 168.26(17) 7_664 4_665
O2 In1 C4 88.09(14) 10_554 4_665
O2 In1 C4 86.34(14) . 4_665
O2 In1 C4 28.12(17) 4_665 4_665
O1 In1 C4 111.81(17) 10_554 4_665
O1 In1 C4 112.20(18) 7_664 4_665
O1 In1 C4 29.65(17) 4_665 4_665
O1 In1 C4 96.87(15) . 4_665
C4 In1 C4 101.6(2) 10_554 4_665
C4 In1 C4 141.7(3) 7_664 4_665
O2 In1 C4 88.09(14) 7_664 .
O2 In1 C4 168.26(17) 10_554 .
O2 In1 C4 28.12(17) . .
O2 In1 C4 86.34(14) 4_665 .
O1 In1 C4 112.20(18) 10_554 .
O1 In1 C4 111.81(17) 7_664 .
O1 In1 C4 96.87(15) 4_665 .
O1 In1 C4 29.65(17) . .
C4 In1 C4 141.7(3) 10_554 .
C4 In1 C4 101.6(2) 7_664 .
C4 In1 C4 90.8(2) 4_665 .
C4 O1 In1 89.2(3) . .
C4 O2 In1 91.2(3) . .
C2 C1 C1 118.9(3) . 9
C2 C1 H1 120.5 . .
C1 C1 H1 120.5 9 .
C3 C2 C1 120.8(4) . .
C3 C2 C4 120.0(6) . .
C1 C2 C4 119.2(6) . .
C3 C3 C2 120.3(3) 9 .
C3 C3 H3 119.8 9 .
C2 C3 H3 119.8 . .
O2 C4 O1 121.7(4) . .
O2 C4 C2 120.3(5) . .
O1 C4 C2 117.9(5) . .
O2 C4 In1 60.7(3) . .
O1 C4 In1 61.1(2) . .
C2 C4 In1 174.6(3) . .

loop_
_geom_bond_atom_site_label_1
_geom_bond_atom_site_label_2
_geom_bond_distance
_geom_bond_site_symmetry_2
In1 O2 2.261(4) 7_664
In1 O2 2.261(4) 10_554
In1 O2 2.261(4) .
In1 O2 2.261(4) 4_665
In1 O1 2.271(4) 10_554
In1 O1 2.271(4) 7_664
In1 O1 2.271(4) 4_665
In1 O1 2.271(4) .
In1 C4 2.593(5) 10_554
In1 C4 2.593(5) 7_664
In1 C4 2.593(4) 4_665
In1 C4 2.593(4) .
O1 C4 1.283(7) .
O2 C4 1.222(7) .
C1 C2 1.424(9) .
C1 C1 1.363(10) 9
C1 H1 0.9300 .
C2 C3 1.356(8) .
C2 C4 1.520(6) .
C3 C3 1.370(9) 9
C3 H3 0.9300 .

loop_
_platon_squeeze_void_nr
_platon_squeeze_void_average_x
_platon_squeeze_void_average_y
_platon_squeeze_void_average_z
_platon_squeeze_void_volume
_platon_squeeze_void_count_electrons
_platon_squeeze_void_content
1 -0.002 -0.003 -0.015 1333 351 ' '
